data_1555328
loop_
_publ_author_name
'Bao, Xiaoze'
'Wang, Baomin'
'Cui, Longchen'
'Zhu, Guodong'
'He, Yuli'
'Qu, Jingping'
'Song, Yuming'

_publ_section_title
;
 An Organocatalytic Asymmetric Friedel-Crafts Addition/Fluorination
 Sequence: Construction of Oxindole-Pyrazolone Conjugates Bearing Vicinal
 Tetrasubstituted Stereocenters.
;
_journal_issue 21
_journal_name_full 'Organic letters'
_journal_page_first 5168
_journal_page_last 5171
_journal_paper_doi 10.1021/acs.orglett.5b02470
_journal_volume 17
_journal_year 2015
_chemical_absolute_configuration ad
_chemical_formula_sum 'C35 H30 Br F N4 O4'
_chemical_formula_weight 669.54
_space_group_IT_number 1
_space_group_name_Hall 'P 1'
_space_group_name_H-M_alt 'P 1'
_symmetry_cell_setting triclinic
_symmetry_space_group_name_H-M 'P 1'
_atom_sites_solution_hydrogens geom
_atom_sites_solution_primary direct
_atom_sites_solution_secondary difmap
_audit_creation_method SHELXL-97
_cell_angle_alpha 108.577(3)
_cell_angle_beta 95.876(3)
_cell_angle_gamma 110.228(3)
_cell_formula_units_Z 1
_cell_length_a 8.4125(4)
_cell_length_b 9.7659(5)
_cell_length_c 11.5692(6)
_cell_measurement_temperature 296(2)
_cell_volume 820.90(8)
_computing_cell_refinement 'Bruker SMART'
_computing_data_collection 'Bruker SMART'
_computing_data_reduction 'Bruker SAINT'
_computing_molecular_graphics 'Bruker SHELXTL'
_computing_publication_material 'Bruker SHELXTL'
_computing_structure_refinement 'Bruker SHELXTL'
_computing_structure_solution 'Bruker SHELXTL'
_diffrn_ambient_temperature 296(2)
_diffrn_measured_fraction_theta_full 0.997
_diffrn_measured_fraction_theta_max 0.997
_diffrn_measurement_device_type 'CCD area detector'
_diffrn_measurement_method 'phi and omega scans'
_diffrn_radiation_monochromator graphite
_diffrn_radiation_source 'fine-focus sealed tube'
_diffrn_radiation_type MoK\a
_diffrn_radiation_wavelength 0.71073
_diffrn_reflns_av_R_equivalents 0.0240
_diffrn_reflns_av_sigmaI/netI 0.0728
_diffrn_reflns_limit_h_max 8
_diffrn_reflns_limit_h_min -9
_diffrn_reflns_limit_k_max 11
_diffrn_reflns_limit_k_min -11
_diffrn_reflns_limit_l_max 13
_diffrn_reflns_limit_l_min -11
_diffrn_reflns_number 4326
_diffrn_reflns_theta_full 25.00
_diffrn_reflns_theta_max 25.00
_diffrn_reflns_theta_min 2.40
_exptl_absorpt_coefficient_mu 1.301
_exptl_absorpt_correction_T_max 0.7121
_exptl_absorpt_correction_T_min 0.6734
_exptl_absorpt_correction_type empirical
_exptl_absorpt_process_details SADABS
_exptl_crystal_colour white
_exptl_crystal_density_diffrn 1.354
_exptl_crystal_density_method 'not measured'
_exptl_crystal_description block
_exptl_crystal_F_000 344
_exptl_crystal_size_max 0.33
_exptl_crystal_size_mid 0.31
_exptl_crystal_size_min 0.28
_refine_diff_density_max 0.426
_refine_diff_density_min -0.639
_refine_diff_density_rms 0.058
_refine_ls_abs_structure_details 'Flack H D (1983), Acta Cryst. A39, 876-881'
_refine_ls_abs_structure_Flack 0.022(8)
_refine_ls_extinction_method none
_refine_ls_goodness_of_fit_ref 1.040
_refine_ls_hydrogen_treatment 'riding mode'
_refine_ls_matrix_type full
_refine_ls_number_parameters 406
_refine_ls_number_reflns 3627
_refine_ls_number_restraints 3
_refine_ls_restrained_S_all 1.039
_refine_ls_R_factor_all 0.0430
_refine_ls_R_factor_gt 0.0366
_refine_ls_shift/su_max 0.000
_refine_ls_shift/su_mean 0.000
_refine_ls_structure_factor_coef Fsqd
_refine_ls_weighting_details 'calc w=1/[\s^2^(Fo^2^)+(0.0304P)^2^+0.0000P] where P=(Fo^2^+2Fc^2^)/3'
_refine_ls_weighting_scheme calc
_refine_ls_wR_factor_gt 0.0948
_refine_ls_wR_factor_ref 0.0980
_reflns_number_gt 3120
_reflns_number_total 3627
_reflns_threshold_expression >2sigma(I)
_cod_data_source_file ol5b02470_si_002.cif
_cod_data_source_block 1
_cod_depositor_comments
;
The following automatic conversions were performed:

data item '_symmetry_cell_setting' value 'Triclinic' was changed to
'triclinic' in accordance with the
/home/saulius/struct/COD-crude-data/automatic-downloads/DataCite-retrospective/ACS/depositions/lib/dictionaries/cif_core.dic
dictionary named 'cif_core.dic' version 2.4.2 last updated on
2011-04-26.

Automatic conversion script
Id: cif_fix_values 6909 2019-04-08 15:41:33Z antanas 
;
_cod_original_cell_volume 820.90(7)
_cod_original_sg_symbol_H-M 'P1   '
_cod_database_code 1555328

loop_
_symmetry_equiv_pos_as_xyz
'x, y, z'

loop_
_atom_site_label
_atom_site_type_symbol
_atom_site_fract_x
_atom_site_fract_y
_atom_site_fract_z
_atom_site_U_iso_or_equiv
_atom_site_adp_type
_atom_site_occupancy
_atom_site_symmetry_multiplicity
_atom_site_calc_flag
_atom_site_refinement_flags
F1 F 0.2356(3) -0.2324(3) 0.2517(2) 0.0496(6) Uani 1 1 d .
Br1 Br 0.10382(6) 0.37543(5) 0.07384(5) 0.0905(2) Uani 1 1 d .
O1 O 0.5136(4) -0.3541(3) 0.2478(3) 0.0577(7) Uani 1 1 d .
O2 O 0.7925(4) 0.0386(4) 0.3123(3) 0.0571(7) Uani 1 1 d .
O3 O 0.7142(4) 0.1262(3) 0.6149(3) 0.0602(8) Uani 1 1 d .
O4 O 0.6720(4) -0.1199(3) 0.6088(2) 0.0526(7) Uani 1 1 d .
N1 N 0.5148(5) -0.2716(4) 0.0817(3) 0.0507(8) Uani 1 1 d .
N2 N 0.4578(4) -0.1722(4) 0.0423(3) 0.0474(8) Uani 1 1 d .
N3 N 0.6797(4) 0.2285(4) 0.3642(3) 0.0472(8) Uani 1 1 d .
N4 N 0.5338(4) -0.0966(4) 0.4513(3) 0.0466(8) Uani 1 1 d .
H4A H 0.4749 -0.1964 0.4283 0.056 Uiso 1 1 calc R
C1 C 0.5862(6) -0.3688(5) 0.0035(4) 0.0483(9) Uani 1 1 d .
C2 C 0.4946(7) -0.4704(6) -0.1154(4) 0.0667(13) Uani 1 1 d .
H2B H 0.3863 -0.4756 -0.1486 0.080 Uiso 1 1 calc R
C3 C 0.5695(11) -0.5679(7) -0.1867(5) 0.088(2) Uani 1 1 d .
H3A H 0.5093 -0.6389 -0.2679 0.105 Uiso 1 1 calc R
C7 C 0.3919(5) -0.1033(4) 0.1269(3) 0.0407(8) Uani 1 1 d .
C8 C 0.3216(5) 0.0098(4) 0.1120(3) 0.0399(8) Uani 1 1 d .
C9 C 0.1717(5) 0.0142(5) 0.1497(4) 0.0511(10) Uani 1 1 d .
H9A H 0.1136 -0.0575 0.1839 0.061 Uiso 1 1 calc R
C10 C 0.1070(6) 0.1205(6) 0.1382(4) 0.0557(11) Uani 1 1 d .
H10A H 0.0058 0.1210 0.1635 0.067 Uiso 1 1 calc R
C11 C 0.1930(6) 0.2261(5) 0.0889(4) 0.0551(11) Uani 1 1 d .
C12 C 0.3438(6) 0.2263(5) 0.0491(5) 0.0594(11) Uani 1 1 d .
H12A H 0.4001 0.2986 0.0148 0.071 Uiso 1 1 calc R
C13 C 0.4085(6) 0.1190(5) 0.0608(4) 0.0521(10) Uani 1 1 d .
H13A H 0.5095 0.1186 0.0349 0.063 Uiso 1 1 calc R
C14 C 0.4015(4) -0.1518(4) 0.2382(3) 0.0381(8) Uani 1 1 d .
C15 C 0.4840(5) -0.2725(4) 0.1948(4) 0.0440(9) Uani 1 1 d .
C16 C 0.5078(5) -0.0180(4) 0.3675(3) 0.0370(8) Uani 1 1 d .
C17 C 0.6812(5) 0.0839(4) 0.3453(3) 0.0435(9) Uani 1 1 d .
C18 C 0.8206(6) 0.3580(5) 0.3526(4) 0.0600(11) Uani 1 1 d .
H18A H 0.7699 0.4128 0.3138 0.072 Uiso 1 1 calc R
H18B H 0.8843 0.3143 0.2967 0.072 Uiso 1 1 calc R
C19 C 0.9484(5) 0.4767(5) 0.4752(4) 0.0489(10) Uani 1 1 d .
C20 C 0.9538(6) 0.4507(5) 0.5861(5) 0.0575(11) Uani 1 1 d .
H20A H 0.8724 0.3583 0.5871 0.069 Uiso 1 1 calc R
C21 C 1.0762(6) 0.5579(6) 0.6944(5) 0.0692(13) Uani 1 1 d .
H21A H 1.0778 0.5360 0.7669 0.083 Uiso 1 1 calc R
C22 C 1.1971(6) 0.6979(7) 0.6972(6) 0.0755(15) Uani 1 1 d .
H22A H 1.2798 0.7709 0.7707 0.091 Uiso 1 1 calc R
C23 C 1.1915(6) 0.7257(6) 0.5885(6) 0.0787(16) Uani 1 1 d .
H23A H 1.2710 0.8198 0.5888 0.094 Uiso 1 1 calc R
C24 C 1.0713(6) 0.6183(6) 0.4793(5) 0.0667(13) Uani 1 1 d .
H24A H 1.0718 0.6403 0.4067 0.080 Uiso 1 1 calc R
C25 C 0.5328(5) 0.2416(5) 0.4069(3) 0.0446(9) Uani 1 1 d .
C26 C 0.4875(6) 0.3697(5) 0.4389(4) 0.0591(11) Uani 1 1 d .
H26A H 0.5574 0.4645 0.4344 0.071 Uiso 1 1 calc R
C27 C 0.3327(7) 0.3510(7) 0.4781(5) 0.0702(13) Uani 1 1 d .
H27A H 0.2981 0.4348 0.4991 0.084 Uiso 1 1 calc R
C28 C 0.2307(7) 0.2133(7) 0.4863(5) 0.0658(12) Uani 1 1 d .
H28A H 0.1289 0.2047 0.5138 0.079 Uiso 1 1 calc R
C29 C 0.2779(6) 0.0862(5) 0.4541(4) 0.0529(10) Uani 1 1 d .
H29A H 0.2084 -0.0075 0.4603 0.064 Uiso 1 1 calc R
C30 C 0.4268(5) 0.0992(4) 0.4133(3) 0.0400(8) Uani 1 1 d .
C31 C 0.6497(5) -0.0149(5) 0.5653(3) 0.0408(8) Uani 1 1 d .
C32 C 0.7921(6) -0.0683(6) 0.7321(4) 0.0535(10) Uani 1 1 d .
C33 C 0.7818(9) -0.2232(7) 0.7366(6) 0.0873(18) Uani 1 1 d .
H33A H 0.8283 -0.2728 0.6710 0.131 Uiso 1 1 calc R
H33B H 0.6622 -0.2906 0.7253 0.131 Uiso 1 1 calc R
H33C H 0.8482 -0.2053 0.8166 0.131 Uiso 1 1 calc R
C34 C 0.9731(7) 0.0357(8) 0.7325(5) 0.0832(17) Uani 1 1 d .
H34A H 0.9736 0.1331 0.7298 0.125 Uiso 1 1 calc R
H34B H 1.0074 -0.0170 0.6604 0.125 Uiso 1 1 calc R
H34C H 1.0536 0.0572 0.8075 0.125 Uiso 1 1 calc R
C35 C 0.7200(7) 0.0131(6) 0.8339(4) 0.0668(13) Uani 1 1 d .
H35A H 0.7283 0.1116 0.8293 0.100 Uiso 1 1 calc R
H35B H 0.7858 0.0321 0.9145 0.100 Uiso 1 1 calc R
H35C H 0.5999 -0.0527 0.8229 0.100 Uiso 1 1 calc R
C4 C 0.7264(11) -0.5591(8) -0.1382(7) 0.092(2) Uani 1 1 d .
H4B H 0.7747 -0.6234 -0.1859 0.111 Uiso 1 1 calc R
C6 C 0.7453(8) -0.3608(8) 0.0518(6) 0.0841(17) Uani 1 1 d .
H6A H 0.8076 -0.2911 0.1330 0.101 Uiso 1 1 calc R
C5 C 0.8125(11) -0.4586(11) -0.0223(8) 0.115(3) Uani 1 1 d .
H5A H 0.9211 -0.4536 0.0101 0.138 Uiso 1 1 calc R

loop_
_atom_site_aniso_label
_atom_site_aniso_U_11
_atom_site_aniso_U_22
_atom_site_aniso_U_33
_atom_site_aniso_U_23
_atom_site_aniso_U_13
_atom_site_aniso_U_12
F1 0.0450(13) 0.0436(12) 0.0563(12) 0.0202(11) 0.0137(9) 0.0117(10)
Br1 0.0837(3) 0.0498(3) 0.1268(5) 0.0195(3) -0.0154(3) 0.0379(2)
O1 0.089(2) 0.0416(15) 0.0512(15) 0.0207(14) 0.0092(14) 0.0353(15)
O2 0.0499(16) 0.0540(17) 0.0720(18) 0.0206(15) 0.0271(14) 0.0255(14)
O3 0.084(2) 0.0359(15) 0.0477(15) 0.0144(13) 0.0005(13) 0.0153(14)
O4 0.0710(18) 0.0416(15) 0.0421(13) 0.0182(12) -0.0003(12) 0.0209(14)
N1 0.072(2) 0.0492(19) 0.0438(17) 0.0203(16) 0.0149(15) 0.0362(17)
N2 0.061(2) 0.0454(18) 0.0462(17) 0.0194(15) 0.0146(15) 0.0305(16)
N3 0.0507(19) 0.0375(17) 0.0585(19) 0.0227(16) 0.0199(15) 0.0174(15)
N4 0.0582(19) 0.0355(16) 0.0441(16) 0.0177(14) 0.0054(14) 0.0159(15)
C1 0.066(3) 0.042(2) 0.045(2) 0.0166(18) 0.0196(18) 0.0297(19)
C2 0.087(3) 0.071(3) 0.045(2) 0.020(2) 0.017(2) 0.035(3)
C3 0.145(6) 0.068(3) 0.044(2) 0.015(2) 0.044(3) 0.034(4)
C7 0.046(2) 0.0413(19) 0.0399(19) 0.0190(17) 0.0099(16) 0.0199(17)
C8 0.044(2) 0.044(2) 0.0370(18) 0.0183(17) 0.0067(15) 0.0213(16)
C9 0.052(2) 0.057(2) 0.050(2) 0.026(2) 0.0121(18) 0.025(2)
C10 0.053(2) 0.065(3) 0.055(2) 0.020(2) 0.0068(19) 0.036(2)
C11 0.060(3) 0.040(2) 0.057(2) 0.007(2) -0.010(2) 0.028(2)
C12 0.070(3) 0.047(2) 0.071(3) 0.033(2) 0.011(2) 0.027(2)
C13 0.058(3) 0.050(2) 0.059(2) 0.028(2) 0.021(2) 0.026(2)
C14 0.0389(19) 0.0341(18) 0.0398(18) 0.0132(16) 0.0092(15) 0.0137(16)
C15 0.053(2) 0.0352(19) 0.043(2) 0.0125(17) 0.0069(16) 0.0203(18)
C16 0.0430(19) 0.0339(18) 0.0381(18) 0.0160(16) 0.0102(15) 0.0177(15)
C17 0.044(2) 0.040(2) 0.0426(19) 0.0132(17) 0.0082(16) 0.0147(17)
C18 0.074(3) 0.045(2) 0.068(3) 0.031(2) 0.033(2) 0.019(2)
C19 0.043(2) 0.042(2) 0.071(3) 0.026(2) 0.0282(18) 0.0205(18)
C20 0.049(2) 0.051(2) 0.076(3) 0.032(2) 0.024(2) 0.015(2)
C21 0.054(3) 0.067(3) 0.083(3) 0.032(3) 0.009(2) 0.020(2)
C22 0.046(3) 0.074(3) 0.092(4) 0.029(3) 0.012(2) 0.010(2)
C23 0.048(3) 0.053(3) 0.115(4) 0.030(3) 0.015(3) 0.001(2)
C24 0.063(3) 0.060(3) 0.092(3) 0.048(3) 0.036(3) 0.019(2)
C25 0.054(2) 0.043(2) 0.0391(19) 0.0130(17) 0.0117(16) 0.0247(18)
C26 0.073(3) 0.044(2) 0.068(3) 0.022(2) 0.014(2) 0.032(2)
C27 0.083(3) 0.070(3) 0.075(3) 0.021(3) 0.021(3) 0.056(3)
C28 0.064(3) 0.076(3) 0.071(3) 0.023(3) 0.023(2) 0.046(3)
C29 0.055(2) 0.059(3) 0.052(2) 0.023(2) 0.0195(18) 0.027(2)
C30 0.045(2) 0.039(2) 0.0414(18) 0.0167(17) 0.0104(15) 0.0210(16)
C31 0.050(2) 0.040(2) 0.0347(17) 0.0157(17) 0.0110(15) 0.0193(17)
C32 0.062(3) 0.062(3) 0.038(2) 0.023(2) 0.0035(18) 0.025(2)
C33 0.120(5) 0.084(4) 0.075(3) 0.043(3) 0.005(3) 0.054(4)
C34 0.059(3) 0.113(5) 0.071(3) 0.036(3) 0.009(2) 0.028(3)
C35 0.075(3) 0.073(3) 0.045(2) 0.024(2) 0.014(2) 0.021(3)
C4 0.144(6) 0.079(4) 0.097(5) 0.039(4) 0.063(5) 0.080(4)
C6 0.087(4) 0.094(4) 0.079(3) 0.015(3) 0.017(3) 0.062(3)
C5 0.138(6) 0.148(7) 0.113(5) 0.044(5) 0.046(5) 0.118(6)

loop_
_atom_type_symbol
_atom_type_description
_atom_type_scat_dispersion_real
_atom_type_scat_dispersion_imag
_atom_type_scat_source
C C 0.0033 0.0016 'International Tables Vol C Tables 4.2.6.8 and 6.1.1.4'
H H 0.0000 0.0000 'International Tables Vol C Tables 4.2.6.8 and 6.1.1.4'
N N 0.0061 0.0033 'International Tables Vol C Tables 4.2.6.8 and 6.1.1.4'
O O 0.0106 0.0060 'International Tables Vol C Tables 4.2.6.8 and 6.1.1.4'
F F 0.0171 0.0103 'International Tables Vol C Tables 4.2.6.8 and 6.1.1.4'
Br Br -0.2901 2.4595 'International Tables Vol C Tables 4.2.6.8 and 6.1.1.4'

loop_
_geom_angle_atom_site_label_1
_geom_angle_atom_site_label_2
_geom_angle_atom_site_label_3
_geom_angle
C31 O4 C32 121.0(3)
C15 N1 N2 113.3(3)
C15 N1 C1 125.4(3)
N2 N1 C1 121.2(3)
C7 N2 N1 109.1(3)
C17 N3 C25 111.6(3)
C17 N3 C18 124.1(4)
C25 N3 C18 124.1(4)
C31 N4 C16 121.2(3)
C2 C1 C6 120.9(5)
C2 C1 N1 120.6(4)
C6 C1 N1 118.5(4)
C1 C2 C3 117.9(5)
C4 C3 C2 120.7(5)
N2 C7 C8 121.7(3)
N2 C7 C14 111.8(3)
C8 C7 C14 126.6(3)
C9 C8 C13 118.5(4)
C9 C8 C7 121.5(3)
C13 C8 C7 120.0(3)
C10 C9 C8 121.9(4)
C11 C10 C9 119.0(4)
C10 C11 C12 121.4(4)
C10 C11 Br1 119.0(4)
C12 C11 Br1 119.6(4)
C13 C12 C11 119.5(4)
C12 C13 C8 119.7(4)
F1 C14 C7 111.8(3)
F1 C14 C15 107.5(3)
C7 C14 C15 100.8(3)
F1 C14 C16 107.7(3)
C7 C14 C16 116.5(3)
C15 C14 C16 112.2(3)
O1 C15 N1 126.6(4)
O1 C15 C14 128.3(3)
N1 C15 C14 105.0(3)
N4 C16 C30 115.6(3)
N4 C16 C14 105.9(3)
C30 C16 C14 113.1(3)
N4 C16 C17 113.2(3)
C30 C16 C17 102.4(3)
C14 C16 C17 106.5(3)
O2 C17 N3 127.1(4)
O2 C17 C16 125.3(4)
N3 C17 C16 107.5(3)
N3 C18 C19 114.8(4)
C20 C19 C24 116.9(4)
C20 C19 C18 123.1(3)
C24 C19 C18 120.0(4)
C21 C20 C19 121.6(4)
C20 C21 C22 121.0(5)
C23 C22 C21 117.9(5)
C22 C23 C24 121.6(4)
C23 C24 C19 121.0(5)
C26 C25 C30 121.1(4)
C26 C25 N3 128.8(4)
C30 C25 N3 110.1(3)
C25 C26 C27 117.2(4)
C28 C27 C26 121.7(5)
C27 C28 C29 120.3(5)
C30 C29 C28 119.6(4)
C29 C30 C25 120.0(4)
C29 C30 C16 131.9(4)
C25 C30 C16 108.2(3)
O3 C31 O4 128.3(3)
O3 C31 N4 124.1(4)
O4 C31 N4 107.6(3)
O4 C32 C33 101.8(4)
O4 C32 C35 108.6(4)
C33 C32 C35 111.0(4)
O4 C32 C34 109.6(4)
C33 C32 C34 112.4(5)
C35 C32 C34 112.8(4)
C5 C4 C3 119.9(6)
C1 C6 C5 118.7(6)
C4 C5 C6 121.9(7)

loop_
_geom_bond_atom_site_label_1
_geom_bond_atom_site_label_2
_geom_bond_distance
F1 C14 1.398(4)
Br1 C11 1.900(4)
O1 C15 1.220(5)
O2 C17 1.213(5)
O3 C31 1.199(5)
O4 C31 1.335(5)
O4 C32 1.485(5)
N1 C15 1.361(5)
N1 N2 1.393(5)
N1 C1 1.428(5)
N2 C7 1.291(5)
N3 C17 1.363(5)
N3 C25 1.408(5)
N3 C18 1.458(5)
N4 C31 1.362(5)
N4 C16 1.456(5)
C1 C2 1.361(6)
C1 C6 1.363(7)
C2 C3 1.416(9)
C3 C4 1.343(10)
C7 C8 1.466(5)
C7 C14 1.511(5)
C8 C9 1.386(6)
C8 C13 1.406(6)
C9 C10 1.362(7)
C10 C11 1.361(7)
C11 C12 1.393(7)
C12 C13 1.372(7)
C14 C15 1.544(5)
C14 C16 1.555(5)
C16 C30 1.511(5)
C16 C17 1.556(5)
C18 C19 1.513(7)
C19 C20 1.384(6)
C19 C24 1.394(6)
C20 C21 1.371(7)
C21 C22 1.381(8)
C22 C23 1.369(8)
C23 C24 1.371(8)
C25 C26 1.382(6)
C25 C30 1.398(6)
C26 C27 1.395(7)
C27 C28 1.362(8)
C28 C29 1.383(7)
C29 C30 1.363(6)
C32 C33 1.504(7)
C32 C35 1.507(7)
C32 C34 1.509(7)
C4 C5 1.325(11)
C6 C5 1.384(9)
